data_1559271
loop_
_publ_author_name
'Li, Wei'
'Bai, Shengdi'
'Su, Feng'
'Duan, Xine'
'Liu, Diansheng'

_publ_section_title
;
 [<i>N</i>-(2-Anilinoethyl)-<i>N</i>'-(trimethylsilyl)benzenecarboximidamidato-\k^3^<i>N</i>,<i>N</i>',<i>N</i>''](benzonitrile-\k<i>N</i>)trichloridozirconium(IV)
;
_journal_coeditor_code ZQ4018
_journal_issue 3
_journal_name_full IUCrData
_journal_page_first x170380
_journal_paper_doi 10.1107/S2414314617003807
_journal_volume 2
_journal_year 2017
_chemical_formula_iupac '[Zr (C18 H24 N3 Si) Cl3 (C7 H5 N)]'
_chemical_formula_sum 'C25 H29 Cl3 N4 Si Zr'
_chemical_formula_weight 611.18
_chemical_name_systematic
'[<i>N</i>-(2-Anilinoethyl)-<i>N</i>'-(trimethylsilyl)benzenecarboximidamidato-\k^3^<i>N</i>,<i>N</i>',<i>N</i>''](benzonitrile-\k<i>N</i>)trichloridozirconium(IV)'
_space_group_crystal_system orthorhombic
_space_group_IT_number 33
_space_group_name_Hall 'P 2c -2n'
_space_group_name_H-M_alt 'P n a 21'
_atom_sites_solution_hydrogens mixed
_audit_creation_method SHELXL-2014/7
_cell_angle_alpha 90
_cell_angle_beta 90
_cell_angle_gamma 90
_cell_formula_units_Z 8
_cell_length_a 35.830(2)
_cell_length_b 14.292(9)
_cell_length_c 11.057(6)
_cell_measurement_reflns_used 2629
_cell_measurement_temperature 194(2)
_cell_measurement_theta_max 28.543
_cell_measurement_theta_min 2.229
_cell_volume 5662(5)
_computing_cell_refinement
;
SAINT (Bruker, 2012)
;
_computing_data_collection
;
APEX2 (Bruker, 2012)
;
_computing_data_reduction
;
SAINT (Bruker, 2012)
;
_computing_molecular_graphics
;
SHELXTL (Sheldrick, 2008)
;
_computing_publication_material
;
SHELXTL (Sheldrick, 2008)
;
_computing_structure_refinement
;
SHELXL (Sheldrick, 2015b)
;
_computing_structure_solution
;
SHELXT (Sheldrick, 2015a)
;
_diffrn_ambient_temperature 194(2)
_diffrn_measured_fraction_theta_full 0.998
_diffrn_measured_fraction_theta_max 0.998
_diffrn_measurement_device_type 'Bruker SMART APEX CCD area detector'
_diffrn_measurement_method '\f and \w scan'
_diffrn_radiation_type MoK\a
_diffrn_radiation_wavelength 0.71073
_diffrn_reflns_av_R_equivalents 0.1328
_diffrn_reflns_limit_h_max 39
_diffrn_reflns_limit_h_min -42
_diffrn_reflns_limit_k_max 17
_diffrn_reflns_limit_k_min -13
_diffrn_reflns_limit_l_max 11
_diffrn_reflns_limit_l_min -13
_diffrn_reflns_number 29608
_diffrn_reflns_theta_full 25.047
_diffrn_reflns_theta_max 25.047
_diffrn_reflns_theta_min 1.534
_exptl_absorpt_coefficient_mu 0.734
_exptl_absorpt_correction_T_max 0.802
_exptl_absorpt_correction_T_min 0.773
_exptl_absorpt_correction_type multi-scan
_exptl_absorpt_process_details
;
SADABS (Bruker, 2012)
;
_exptl_crystal_colour colorless
_exptl_crystal_density_diffrn 1.434
_exptl_crystal_density_meas 1.434
_exptl_crystal_density_method 'not measured'
_exptl_crystal_description block
_exptl_crystal_F_000 2496
_exptl_crystal_size_max 0.350
_exptl_crystal_size_mid 0.320
_exptl_crystal_size_min 0.300
_refine_diff_density_max 1.022
_refine_diff_density_min -0.795
_refine_ls_abs_structure_details
;
Flack <i>x</i> determined using 1602 quotients
[(<i>I</i>^+^)-(<i>I</i>^-^)]/[(<i>I</i>^+^)+(<i>I</i>^-^)]
(Parsons <i>et al.</i>,  2013)
;
_refine_ls_abs_structure_Flack 0.06(6)
_refine_ls_extinction_method none
_refine_ls_goodness_of_fit_ref 1.004
_refine_ls_hydrogen_treatment constr
_refine_ls_matrix_type full
_refine_ls_number_parameters 571
_refine_ls_number_reflns 9600
_refine_ls_number_restraints 1
_refine_ls_restrained_S_all 1.004
_refine_ls_R_factor_all 0.1377
_refine_ls_R_factor_gt 0.0662
_refine_ls_shift/su_max 0.001
_refine_ls_shift/su_mean 0.000
_refine_ls_structure_factor_coef Fsqd
_refine_ls_weighting_details 'w=1/[\s^2^(Fo^2^)+(0.0852P)^2^+0.8394P] where P=(Fo^2^+2Fc^2^)/3'
_refine_ls_weighting_scheme calc
_refine_ls_wR_factor_gt 0.1429
_refine_ls_wR_factor_ref 0.1937
_reflns_number_gt 5601
_reflns_number_total 9600
_reflns_threshold_expression 'I > 2\s(I)'
_cod_data_source_file zq4018sup1.cif
_cod_data_source_block I
_cod_database_code 1559271
_shelx_space_group_comment
;
The symmetry employed for this shelxl refinement is uniquely defined
by the following loop, which should always be used as a source of
symmetry information in preference to the above space-group names.
They are only intended as comments.
;
_shelx_estimated_absorpt_t_min 0.783
_shelx_estimated_absorpt_t_max 0.810

loop_
_space_group_symop_operation_xyz
'x, y, z'
'-x, -y, z+1/2'
'-x+1/2, y+1/2, z+1/2'
'x+1/2, -y+1/2, z'

loop_
_atom_site_type_symbol
_atom_site_label
_atom_site_fract_x
_atom_site_fract_y
_atom_site_fract_z
_atom_site_U_iso_or_equiv
_atom_site_adp_type
_atom_site_calc_flag
_atom_site_occupancy
_atom_site_disorder_assembly
_atom_site_disorder_group
Zr Zr1 0.88588(3) 0.41831(7) 0.15136(10) 0.0389(3) Uani d 1 . .
Zr Zr2 0.85844(3) 0.91156(7) 0.25654(10) 0.0372(3) Uani d 1 . .
Cl Cl1 0.83935(9) 0.3568(2) 0.0148(3) 0.0586(9) Uani d 1 . .
Cl Cl2 0.88440(9) 0.5773(2) 0.0649(3) 0.0547(9) Uani d 1 . .
Cl Cl3 0.92042(9) 0.4735(2) 0.3257(3) 0.0626(10) Uani d 1 . .
Cl Cl4 0.81962(9) 0.8434(2) 0.0999(3) 0.0575(9) Uani d 1 . .
Cl Cl5 0.83063(9) 1.0686(2) 0.2387(3) 0.0549(9) Uani d 1 . .
Cl Cl6 0.90977(9) 0.9766(2) 0.3736(3) 0.0544(9) Uani d 1 . .
N N1 0.9333(3) 0.4009(6) 0.0270(10) 0.049(3) Uani d 1 . .
N N2 0.9162(2) 0.2879(6) 0.1474(9) 0.046(3) Uani d 1 . .
N N3 0.8622(3) 0.2975(7) 0.2951(9) 0.051(3) Uani d 1 . .
H H3A 0.8547 0.2684 0.2293 0.061 Uiso d 1 . .
N N4 0.8335(3) 0.4850(6) 0.2414(11) 0.052(3) Uani d 1 . .
N N5 0.8207(3) 0.8984(6) 0.4144(9) 0.047(3) Uani d 1 . .
N N6 0.8566(2) 0.7835(6) 0.3559(8) 0.036(2) Uani d 1 . .
N N7 0.9046(3) 0.7949(6) 0.1871(8) 0.043(3) Uani d 1 . .
H H7A 0.8860 0.7641 0.1535 0.051 Uiso d 1 . .
N N8 0.8870(3) 0.9788(7) 0.0859(10) 0.052(3) Uani d 1 . .
Si Si1 0.95406(11) 0.4573(3) -0.0973(4) 0.0580(11) Uani d 1 . .
Si Si2 0.78585(10) 0.9616(3) 0.4884(4) 0.0515(10) Uani d 1 . .
C C1 1.01141(16) 0.3356(4) 0.1174(5) 0.052(4) Uani d 1 . .
H H1 1.0081 0.3989 0.1411 0.062 Uiso calc 1 . .
C C2 1.04686(14) 0.2961(5) 0.1181(7) 0.070(5) Uani d 1 . .
H H2 1.0678 0.3325 0.1423 0.084 Uiso calc 1 . .
C C3 1.05173(17) 0.2034(5) 0.0834(9) 0.065(4) Uani d 1 . .
H H3 1.0760 0.1764 0.0839 0.078 Uiso calc 1 . .
C C4 1.0212(2) 0.1502(4) 0.0480(8) 0.061(4) Uani d 1 . .
H H4 1.0245 0.0869 0.0243 0.074 Uiso calc 1 . .
C C5 0.98570(19) 0.1897(5) 0.0473(8) 0.056(4) Uani d 1 . .
H H5 0.9648 0.1533 0.0231 0.068 Uiso calc 1 . .
C C6 0.98082(14) 0.2824(5) 0.0820(7) 0.041(3) Uani d 1 . .
C C7 0.9437(3) 0.3241(8) 0.0806(12) 0.047(3) Uani d 1 . .
C C8 0.9185(3) 0.2158(8) 0.2356(11) 0.049(3) Uani d 1 . .
H H8A 0.9446 0.2072 0.2621 0.058 Uiso calc 1 . .
H H8B 0.9094 0.1559 0.2014 0.058 Uiso calc 1 . .
C C9 0.8948(3) 0.2443(9) 0.3392(11) 0.052(3) Uani d 1 . .
H H9A 0.8863 0.1882 0.3838 0.062 Uiso calc 1 . .
H H9B 0.9096 0.2837 0.3954 0.062 Uiso calc 1 . .
C C10 0.8357(4) 0.3151(8) 0.3911(12) 0.060(4) Uani d 1 . .
C C11 0.8451(5) 0.3583(12) 0.4938(14) 0.086(5) Uani d 1 . .
H H11 0.8698 0.3809 0.5055 0.104 Uiso calc 1 . .
C C12 0.8189(6) 0.3694(13) 0.5810(16) 0.117(7) Uani d 1 . .
H H12 0.8250 0.4002 0.6545 0.141 Uiso calc 1 . .
C C13 0.7826(5) 0.3351(13) 0.5624(18) 0.114(6) Uani d 1 . .
H H13 0.7646 0.3401 0.6251 0.136 Uiso calc 1 . .
C C14 0.7733(4) 0.2958(11) 0.4582(18) 0.097(6) Uani d 1 . .
H H14 0.7482 0.2768 0.4454 0.117 Uiso calc 1 . .
C C15 0.7990(3) 0.2821(9) 0.3685(15) 0.063(4) Uani d 1 . .
H H15 0.7926 0.2519 0.2948 0.076 Uiso calc 1 . .
C C16 0.8083(3) 0.5232(8) 0.2749(11) 0.046(3) Uani d 1 . .
C C17 0.77775(18) 0.5721(5) 0.3193(7) 0.049(3) Uani d 1 . .
C C18 0.7530(2) 0.5264(5) 0.3961(8) 0.077(5) Uani d 1 . .
H H18 0.7565 0.4621 0.4144 0.092 Uiso calc 1 . .
C C19 0.7231(2) 0.5749(8) 0.4459(10) 0.107(7) Uani d 1 . .
H H19 0.7062 0.5437 0.4983 0.129 Uiso calc 1 . .
C C20 0.7179(3) 0.6690(8) 0.4190(11) 0.099(6) Uani d 1 . .
H H20 0.6975 0.7021 0.4531 0.119 Uiso calc 1 . .
C C21 0.7427(3) 0.7147(5) 0.3423(11) 0.093(6) Uani d 1 . .
H H21 0.7391 0.7790 0.3240 0.112 Uiso calc 1 . .
C C22 0.7726(2) 0.6662(5) 0.2925(8) 0.059(4) Uani d 1 . .
H H22 0.7895 0.6975 0.2400 0.070 Uiso calc 1 . .
C C23 0.9156(5) 0.4887(12) -0.2023(14) 0.092(6) Uani d 1 . .
H H23A 0.8976 0.4372 -0.2061 0.138 Uiso calc 1 . .
H H23B 0.9259 0.5002 -0.2831 0.138 Uiso calc 1 . .
H H23C 0.9031 0.5454 -0.1731 0.138 Uiso calc 1 . .
C C24 0.9847(4) 0.3759(11) -0.1819(13) 0.079(5) Uani d 1 . .
H H24A 1.0080 0.3667 -0.1371 0.119 Uiso calc 1 . .
H H24B 0.9903 0.4022 -0.2617 0.119 Uiso calc 1 . .
H H24C 0.9720 0.3156 -0.1917 0.119 Uiso calc 1 . .
C C25 0.9795(4) 0.5593(10) -0.0452(13) 0.075(5) Uani d 1 . .
H H25A 0.9653 0.5905 0.0188 0.113 Uiso calc 1 . .
H H25B 0.9832 0.6027 -0.1129 0.113 Uiso calc 1 . .
H H25C 1.0039 0.5399 -0.0136 0.113 Uiso calc 1 . .
C C26 0.82672(16) 0.6878(4) 0.5896(6) 0.065(4) Uani d 1 . .
H H26 0.8197 0.6488 0.5238 0.078 Uiso calc 1 . .
C C27 0.8262(2) 0.6529(5) 0.7069(7) 0.079(5) Uani d 1 . .
H H27 0.8188 0.5901 0.7214 0.095 Uiso calc 1 . .
C C28 0.8365(2) 0.7100(7) 0.8031(6) 0.078(5) Uani d 1 . .
H H28 0.8361 0.6862 0.8833 0.093 Uiso calc 1 . .
C C29 0.8473(2) 0.8020(6) 0.7819(7) 0.063(4) Uani d 1 . .
H H29 0.8543 0.8410 0.8476 0.075 Uiso calc 1 . .
C C30 0.8478(2) 0.8369(5) 0.6645(8) 0.053(4) Uani d 1 . .
H H30 0.8552 0.8997 0.6501 0.064 Uiso calc 1 . .
C C31 0.83752(18) 0.7798(5) 0.5684(6) 0.043(3) Uani d 1 . .
C C32 0.8372(3) 0.8207(8) 0.4468(10) 0.039(3) Uani d 1 . .
C C33 0.8826(3) 0.7077(8) 0.3604(10) 0.044(3) Uani d 1 . .
H H33A 0.8717 0.6510 0.3230 0.052 Uiso calc 1 . .
H H33B 0.8892 0.6932 0.4453 0.052 Uiso calc 1 . .
C C34 0.9161(3) 0.7387(8) 0.2920(11) 0.052(4) Uani d 1 . .
H H34A 0.9324 0.7764 0.3453 0.062 Uiso calc 1 . .
H H34B 0.9304 0.6834 0.2643 0.062 Uiso calc 1 . .
C C35 0.9367(3) 0.8201(8) 0.1140(12) 0.050(4) Uani d 1 . .
C C36 0.9352(4) 0.7984(9) -0.0099(12) 0.060(4) Uani d 1 . .
H H36 0.9146 0.7664 -0.0443 0.073 Uiso calc 1 . .
C C37 0.9656(5) 0.8262(11) -0.0799(16) 0.092(6) Uani d 1 . .
H H37 0.9660 0.8094 -0.1630 0.110 Uiso calc 1 . .
C C38 0.9941(5) 0.8751(12) -0.0358(17) 0.095(6) Uani d 1 . .
H H38 1.0135 0.8969 -0.0874 0.115 Uiso calc 1 . .
C C39 0.9948(5) 0.8938(12) 0.088(2) 0.111(7) Uani d 1 . .
H H39 1.0156 0.9255 0.1223 0.133 Uiso calc 1 . .
C C40 0.9661(4) 0.8671(10) 0.1616(16) 0.069(4) Uani d 1 . .
H H40 0.9667 0.8814 0.2455 0.082 Uiso calc 1 . .
C C41 0.8919(3) 1.0162(8) -0.0021(13) 0.050(3) Uani d 1 . .
C C42 0.89633(19) 1.0673(5) -0.1091(6) 0.043(3) Uani d 1 . .
C C43 0.9081(2) 1.0260(5) -0.2163(7) 0.066(4) Uani d 1 . .
H H43 0.9152 0.9620 -0.2173 0.079 Uiso calc 1 . .
C C44 0.9096(3) 1.0785(8) -0.3221(6) 0.091(6) Uani d 1 . .
H H44 0.9177 1.0503 -0.3953 0.110 Uiso calc 1 . .
C C45 0.8993(3) 1.1722(7) -0.3206(7) 0.098(6) Uani d 1 . .
H H45 0.9003 1.2081 -0.3929 0.118 Uiso calc 1 . .
C C46 0.8875(3) 1.2135(5) -0.2134(9) 0.096(6) Uani d 1 . .
H H46 0.8804 1.2776 -0.2124 0.115 Uiso calc 1 . .
C C47 0.8860(3) 1.1611(5) -0.1077(7) 0.070(5) Uani d 1 . .
H H47 0.8779 1.1893 -0.0344 0.084 Uiso calc 1 . .
C C48 0.7505(4) 0.9971(11) 0.3784(14) 0.080(5) Uani d 1 . .
H H48A 0.7627 1.0167 0.3033 0.119 Uiso calc 1 . .
H H48B 0.7359 1.0493 0.4112 0.119 Uiso calc 1 . .
H H48C 0.7338 0.9442 0.3617 0.119 Uiso calc 1 . .
C C49 0.7612(3) 0.8871(10) 0.6011(13) 0.063(4) Uani d 1 . .
H H49A 0.7581 0.8238 0.5684 0.094 Uiso calc 1 . .
H H49B 0.7366 0.9139 0.6184 0.094 Uiso calc 1 . .
H H49C 0.7758 0.8843 0.6759 0.094 Uiso calc 1 . .
C C50 0.8055(4) 1.0640(9) 0.5622(14) 0.072(5) Uani d 1 . .
H H50A 0.8268 1.0452 0.6120 0.108 Uiso calc 1 . .
H H50B 0.7864 1.0931 0.6135 0.108 Uiso calc 1 . .
H H50C 0.8137 1.1089 0.5008 0.108 Uiso calc 1 . .

loop_
_atom_site_aniso_label
_atom_site_aniso_U_11
_atom_site_aniso_U_22
_atom_site_aniso_U_33
_atom_site_aniso_U_12
_atom_site_aniso_U_13
_atom_site_aniso_U_23
Zr1 0.0321(5) 0.0383(5) 0.0464(6) 0.0035(5) 0.0039(6) -0.0009(6)
Zr2 0.0410(5) 0.0378(5) 0.0327(5) 0.0036(5) -0.0003(6) 0.0024(6)
Cl1 0.0488(17) 0.0609(19) 0.066(2) -0.0017(16) -0.0101(18) -0.0124(17)
Cl2 0.0609(19) 0.0439(16) 0.059(2) 0.0061(15) 0.0060(18) 0.0056(15)
Cl3 0.056(2) 0.062(2) 0.069(2) -0.0013(16) -0.0176(18) -0.0050(18)
Cl4 0.0555(18) 0.069(2) 0.0484(19) -0.0065(16) -0.0116(17) -0.0003(16)
Cl5 0.0594(18) 0.0466(16) 0.059(2) 0.0138(14) 0.0064(18) 0.0068(16)
Cl6 0.0568(18) 0.0536(18) 0.0528(19) 0.0002(15) -0.0157(17) -0.0079(15)
N1 0.048(6) 0.042(6) 0.058(7) 0.013(5) 0.010(5) 0.009(5)
N2 0.036(5) 0.048(5) 0.054(6) -0.001(4) 0.018(6) 0.005(5)
N3 0.046(6) 0.048(6) 0.059(7) 0.004(5) 0.003(6) 0.000(5)
N4 0.034(5) 0.049(5) 0.074(7) 0.013(4) 0.006(6) -0.010(6)
N5 0.049(6) 0.044(6) 0.049(6) 0.011(5) 0.003(5) 0.003(5)
N6 0.038(5) 0.045(5) 0.025(5) 0.000(4) -0.004(4) 0.000(4)
N7 0.046(5) 0.037(5) 0.045(6) -0.001(4) 0.007(5) 0.001(4)
N8 0.055(6) 0.043(6) 0.057(7) -0.001(5) 0.006(6) 0.005(5)
Si1 0.054(2) 0.059(2) 0.060(2) 0.0059(19) 0.015(2) 0.011(2)
Si2 0.0444(19) 0.058(2) 0.052(2) 0.0124(17) 0.0070(19) -0.0024(18)
C1 0.046(7) 0.059(7) 0.051(8) 0.003(6) 0.015(6) -0.016(6)
C2 0.042(7) 0.085(10) 0.082(11) 0.000(7) 0.001(8) -0.007(8)
C3 0.044(7) 0.089(10) 0.062(9) 0.018(7) 0.009(7) 0.007(8)
C4 0.054(8) 0.060(8) 0.069(9) 0.019(7) 0.020(8) 0.002(7)
C5 0.044(7) 0.063(8) 0.062(9) 0.018(6) -0.004(7) 0.011(7)
C6 0.033(6) 0.043(6) 0.047(7) 0.007(5) 0.020(6) 0.003(6)
C7 0.049(7) 0.038(6) 0.055(8) 0.000(6) 0.000(7) -0.006(6)
C8 0.039(6) 0.046(6) 0.060(8) 0.012(5) 0.016(6) 0.023(6)
C9 0.055(7) 0.053(7) 0.048(7) 0.009(6) 0.019(7) 0.009(6)
C10 0.080(9) 0.035(6) 0.064(8) 0.017(6) 0.033(8) 0.024(6)
C11 0.085(11) 0.121(13) 0.053(10) 0.027(10) 0.023(9) 0.002(10)
C12 0.163(17) 0.133(15) 0.055(10) 0.068(13) 0.030(12) 0.026(10)
C13 0.103(12) 0.133(14) 0.104(13) 0.049(11) 0.072(11) 0.050(11)
C14 0.074(11) 0.085(11) 0.133(15) 0.032(8) 0.047(11) 0.037(11)
C15 0.044(7) 0.049(8) 0.096(11) 0.008(6) 0.035(8) 0.001(7)
C16 0.049(7) 0.041(6) 0.049(8) -0.001(5) 0.005(7) -0.001(6)
C17 0.039(6) 0.042(7) 0.064(8) 0.001(5) 0.011(7) -0.001(6)
C18 0.064(9) 0.067(9) 0.100(12) 0.018(8) 0.024(9) 0.020(9)
C19 0.075(11) 0.153(17) 0.094(13) 0.018(11) 0.050(10) 0.016(12)
C20 0.062(9) 0.101(12) 0.134(16) 0.046(9) -0.017(11) -0.022(12)
C21 0.090(11) 0.065(9) 0.124(15) 0.036(8) -0.017(12) -0.016(10)
C22 0.056(8) 0.060(8) 0.060(9) -0.004(7) -0.009(7) 0.006(7)
C23 0.098(12) 0.107(13) 0.072(11) 0.030(10) -0.001(10) 0.016(10)
C24 0.086(11) 0.089(11) 0.062(9) 0.015(9) 0.036(8) 0.005(8)
C25 0.085(11) 0.078(10) 0.064(10) 0.003(8) 0.012(9) 0.023(8)
C26 0.085(10) 0.062(8) 0.049(8) -0.002(7) -0.002(8) 0.014(7)
C27 0.098(11) 0.076(10) 0.063(9) -0.001(9) 0.016(9) 0.024(8)
C28 0.083(11) 0.103(12) 0.047(9) 0.007(9) 0.002(9) 0.027(8)
C29 0.053(8) 0.099(10) 0.036(8) 0.007(7) -0.004(7) 0.006(7)
C30 0.043(6) 0.061(8) 0.055(8) 0.000(6) -0.002(7) -0.008(7)
C31 0.034(6) 0.042(6) 0.053(8) 0.005(5) 0.004(6) 0.001(6)
C32 0.040(6) 0.045(6) 0.032(6) 0.005(5) -0.007(6) -0.003(5)
C33 0.059(7) 0.044(6) 0.027(6) 0.015(6) 0.005(6) 0.000(5)
C34 0.055(7) 0.045(7) 0.056(8) 0.007(6) 0.008(7) 0.005(6)
C35 0.050(7) 0.038(6) 0.062(9) 0.005(6) 0.012(7) 0.001(6)
C36 0.072(9) 0.061(8) 0.048(8) 0.009(7) 0.014(8) -0.007(7)
C37 0.119(13) 0.082(11) 0.073(11) -0.010(10) 0.042(10) -0.017(9)
C38 0.079(11) 0.098(13) 0.109(14) 0.002(9) 0.057(10) 0.015(10)
C39 0.067(10) 0.118(14) 0.147(18) -0.035(9) 0.032(12) 0.006(13)
C40 0.053(8) 0.069(8) 0.084(10) -0.005(7) 0.004(9) -0.003(9)
C41 0.044(7) 0.040(6) 0.067(8) -0.011(5) 0.012(7) -0.004(6)
C42 0.045(7) 0.050(7) 0.034(6) -0.013(5) -0.005(6) 0.003(6)
C43 0.080(10) 0.075(9) 0.041(8) -0.009(8) 0.000(8) -0.010(7)
C44 0.117(13) 0.122(14) 0.035(9) -0.028(11) 0.012(9) 0.004(9)
C45 0.132(15) 0.105(13) 0.057(10) -0.015(11) 0.001(11) 0.034(9)
C46 0.166(18) 0.059(9) 0.063(11) 0.015(10) -0.010(11) 0.019(8)
C47 0.106(12) 0.055(8) 0.048(8) 0.010(8) -0.007(9) 0.001(7)
C48 0.047(8) 0.115(13) 0.076(10) 0.022(8) 0.005(8) 0.027(9)
C49 0.038(7) 0.090(10) 0.061(9) 0.010(7) 0.016(7) 0.003(8)
C50 0.081(10) 0.066(9) 0.070(10) 0.014(8) 0.012(9) -0.009(8)

loop_
_atom_type_symbol
_atom_type_description
_atom_type_scat_dispersion_real
_atom_type_scat_dispersion_imag
_atom_type_scat_source
C C 0.0033 0.0016 'International Tables Vol C Tables 4.2.6.8 and 6.1.1.4'
H H 0.0000 0.0000 'International Tables Vol C Tables 4.2.6.8 and 6.1.1.4'
N N 0.0061 0.0033 'International Tables Vol C Tables 4.2.6.8 and 6.1.1.4'
Si Si 0.0817 0.0704 'International Tables Vol C Tables 4.2.6.8 and 6.1.1.4'
Cl Cl 0.1484 0.1585 'International Tables Vol C Tables 4.2.6.8 and 6.1.1.4'
Zr Zr -2.9673 0.5597 'International Tables Vol C Tables 4.2.6.8 and 6.1.1.4'

loop_
_geom_angle_atom_site_label_1
_geom_angle_atom_site_label_2
_geom_angle_atom_site_label_3
_geom_angle_site_symmetry_1
_geom_angle_site_symmetry_3
_geom_angle
_geom_angle_publ_flag
N2 Zr1 N1 . . 60.0(3) ?
N2 Zr1 N4 . . 140.2(3) ?
N1 Zr1 N4 . . 159.4(4) ?
N2 Zr1 Cl1 . . 91.2(3) ?
N1 Zr1 Cl1 . . 95.8(3) ?
N4 Zr1 Cl1 . . 82.0(3) ?
N2 Zr1 Cl3 . . 92.3(3) ?
N1 Zr1 Cl3 . . 98.0(3) ?
N4 Zr1 Cl3 . . 86.4(3) ?
Cl1 Zr1 Cl3 . . 165.62(13) ?
N2 Zr1 Cl2 . . 143.0(3) ?
N1 Zr1 Cl2 . . 83.0(3) ?
N4 Zr1 Cl2 . . 76.8(3) ?
Cl1 Zr1 Cl2 . . 94.48(12) ?
Cl3 Zr1 Cl2 . . 91.12(12) ?
N2 Zr1 N3 . . 65.6(3) ?
N1 Zr1 N3 . . 125.6(3) ?
N4 Zr1 N3 . . 74.7(3) ?
Cl1 Zr1 N3 . . 84.9(3) ?
Cl3 Zr1 N3 . . 83.8(3) ?
Cl2 Zr1 N3 . . 151.3(2) ?
N2 Zr1 C7 . . 31.0(3) ?
N1 Zr1 C7 . . 30.2(4) ?
N4 Zr1 C7 . . 170.4(4) ?
Cl1 Zr1 C7 . . 100.0(3) ?
Cl3 Zr1 C7 . . 90.1(3) ?
Cl2 Zr1 C7 . . 112.3(3) ?
N3 Zr1 C7 . . 96.0(3) ?
N6 Zr2 N5 . . 60.2(3) ?
N6 Zr2 N8 . . 140.9(3) ?
N5 Zr2 N8 . . 158.8(3) ?
N6 Zr2 Cl4 . . 90.3(2) ?
N5 Zr2 Cl4 . . 100.3(3) ?
N8 Zr2 Cl4 . . 80.8(3) ?
N6 Zr2 Cl6 . . 94.5(2) ?
N5 Zr2 Cl6 . . 94.3(3) ?
N8 Zr2 Cl6 . . 86.7(3) ?
Cl4 Zr2 Cl6 . . 165.14(12) ?
N6 Zr2 Cl5 . . 144.0(3) ?
N5 Zr2 Cl5 . . 83.9(2) ?
N8 Zr2 Cl5 . . 74.9(2) ?
Cl4 Zr2 Cl5 . . 94.40(12) ?
Cl6 Zr2 Cl5 . . 90.02(12) ?
N6 Zr2 N7 . . 66.6(3) ?
N5 Zr2 N7 . . 126.6(3) ?
N8 Zr2 N7 . . 74.6(3) ?
Cl4 Zr2 N7 . . 83.7(2) ?
Cl6 Zr2 N7 . . 85.2(2) ?
Cl5 Zr2 N7 . . 149.4(2) ?
N6 Zr2 C32 . . 30.9(3) ?
N5 Zr2 C32 . . 30.4(3) ?
N8 Zr2 C32 . . 170.3(4) ?
Cl4 Zr2 C32 . . 102.2(3) ?
Cl6 Zr2 C32 . . 88.9(3) ?
Cl5 Zr2 C32 . . 113.8(3) ?
N7 Zr2 C32 . . 96.4(3) ?
C7 N1 Si1 . . 128.5(9) ?
C7 N1 Zr1 . . 91.8(8) ?
Si1 N1 Zr1 . . 139.8(5) ?
C7 N2 C8 . . 128.2(9) ?
C7 N2 Zr1 . . 92.7(7) ?
C8 N2 Zr1 . . 129.8(7) ?
C10 N3 C9 . . 111.5(10) ?
C10 N3 Zr1 . . 124.8(7) ?
C9 N3 Zr1 . . 107.3(7) ?
C10 N3 H3A . . 119.3 ?
C9 N3 H3A . . 105.8 ?
Zr1 N3 H3A . . 84.5 ?
C16 N4 Zr1 . . 172.9(11) ?
C32 N5 Si2 . . 129.4(9) ?
C32 N5 Zr2 . . 90.7(7) ?
Si2 N5 Zr2 . . 139.7(5) ?
C32 N6 C33 . . 128.0(9) ?
C32 N6 Zr2 . . 93.6(7) ?
C33 N6 Zr2 . . 130.3(7) ?
C35 N7 C34 . . 110.7(9) ?
C35 N7 Zr2 . . 122.4(7) ?
C34 N7 Zr2 . . 108.1(7) ?
C35 N7 H7A . . 119.2 ?
C34 N7 H7A . . 105.7 ?
Zr2 N7 H7A . . 87.9 ?
C41 N8 Zr2 . . 163.2(10) ?
N1 Si1 C25 . . 109.5(6) ?
N1 Si1 C24 . . 110.9(6) ?
C25 Si1 C24 . . 111.5(7) ?
N1 Si1 C23 . . 106.6(6) ?
C25 Si1 C23 . . 112.2(7) ?
C24 Si1 C23 . . 106.0(7) ?
N5 Si2 C50 . . 110.5(6) ?
N5 Si2 C48 . . 109.1(6) ?
C50 Si2 C48 . . 110.1(7) ?
N5 Si2 C49 . . 111.0(5) ?
C50 Si2 C49 . . 110.1(7) ?
C48 Si2 C49 . . 105.9(6) ?
C2 C1 C6 . . 120.0 ?
C2 C1 H1 . . 120.0 ?
C6 C1 H1 . . 120.0 ?
C3 C2 C1 . . 120.0 ?
C3 C2 H2 . . 120.0 ?
C1 C2 H2 . . 120.0 ?
C2 C3 C4 . . 120.0 ?
C2 C3 H3 . . 120.0 ?
C4 C3 H3 . . 120.0 ?
C3 C4 C5 . . 120.0 ?
C3 C4 H4 . . 120.0 ?
C5 C4 H4 . . 120.0 ?
C6 C5 C4 . . 120.0 ?
C6 C5 H5 . . 120.0 ?
C4 C5 H5 . . 120.0 ?
C5 C6 C1 . . 120.0 ?
C5 C6 C7 . . 120.1(6) ?
C1 C6 C7 . . 119.9(6) ?
N1 C7 N2 . . 111.6(10) ?
N1 C7 C6 . . 127.6(10) ?
N2 C7 C6 . . 120.6(10) ?
N1 C7 Zr1 . . 58.1(6) ?
N2 C7 Zr1 . . 56.3(6) ?
C6 C7 Zr1 . . 159.8(8) ?
N2 C8 C9 . . 107.4(9) ?
N2 C8 H8A . . 110.2 ?
C9 C8 H8A . . 110.2 ?
N2 C8 H8B . . 110.2 ?
C9 C8 H8B . . 110.2 ?
H8A C8 H8B . . 108.5 ?
N3 C9 C8 . . 109.8(10) ?
N3 C9 H9A . . 109.7 ?
C8 C9 H9A . . 109.7 ?
N3 C9 H9B . . 109.7 ?
C8 C9 H9B . . 109.7 ?
H9A C9 H9B . . 108.2 ?
C11 C10 C15 . . 122.4(14) ?
C11 C10 N3 . . 122.6(13) ?
C15 C10 N3 . . 114.9(12) ?
C10 C11 C12 . . 119.0(17) ?
C10 C11 H11 . . 120.5 ?
C12 C11 H11 . . 120.5 ?
C11 C12 C13 . . 119.8(19) ?
C11 C12 H12 . . 120.1 ?
C13 C12 H12 . . 120.1 ?
C14 C13 C12 . . 120.5(17) ?
C14 C13 H13 . . 119.7 ?
C12 C13 H13 . . 119.7 ?
C13 C14 C15 . . 121.5(17) ?
C13 C14 H14 . . 119.2 ?
C15 C14 H14 . . 119.2 ?
C14 C15 C10 . . 116.7(15) ?
C14 C15 H15 . . 121.7 ?
C10 C15 H15 . . 121.7 ?
N4 C16 C17 . . 178.0(13) ?
C16 C17 C18 . . 118.8(7) ?
C16 C17 C22 . . 121.1(7) ?
C18 C17 C22 . . 120.0 ?
C17 C18 C19 . . 120.0 ?
C17 C18 H18 . . 120.0 ?
C19 C18 H18 . . 120.0 ?
C20 C19 C18 . . 120.0 ?
C20 C19 H19 . . 120.0 ?
C18 C19 H19 . . 120.0 ?
C19 C20 C21 . . 120.0 ?
C19 C20 H20 . . 120.0 ?
C21 C20 H20 . . 120.0 ?
C20 C21 C22 . . 120.0 ?
C20 C21 H21 . . 120.0 ?
C22 C21 H21 . . 120.0 ?
C21 C22 C17 . . 120.0 ?
C21 C22 H22 . . 120.0 ?
C17 C22 H22 . . 120.0 ?
Si1 C23 H23A . . 109.5 ?
Si1 C23 H23B . . 109.5 ?
H23A C23 H23B . . 109.5 ?
Si1 C23 H23C . . 109.5 ?
H23A C23 H23C . . 109.5 ?
H23B C23 H23C . . 109.5 ?
Si1 C24 H24A . . 109.5 ?
Si1 C24 H24B . . 109.5 ?
H24A C24 H24B . . 109.5 ?
Si1 C24 H24C . . 109.5 ?
H24A C24 H24C . . 109.5 ?
H24B C24 H24C . . 109.5 ?
Si1 C25 H25A . . 109.5 ?
Si1 C25 H25B . . 109.5 ?
H25A C25 H25B . . 109.5 ?
Si1 C25 H25C . . 109.5 ?
H25A C25 H25C . . 109.5 ?
H25B C25 H25C . . 109.5 ?
C27 C26 C31 . . 120.0 ?
C27 C26 H26 . . 120.0 ?
C31 C26 H26 . . 120.0 ?
C26 C27 C28 . . 120.0 ?
C26 C27 H27 . . 120.0 ?
C28 C27 H27 . . 120.0 ?
C27 C28 C29 . . 120.0 ?
C27 C28 H28 . . 120.0 ?
C29 C28 H28 . . 120.0 ?
C30 C29 C28 . . 120.0 ?
C30 C29 H29 . . 120.0 ?
C28 C29 H29 . . 120.0 ?
C31 C30 C29 . . 120.0 ?
C31 C30 H30 . . 120.0 ?
C29 C30 H30 . . 120.0 ?
C30 C31 C26 . . 120.0 ?
C30 C31 C32 . . 118.0(6) ?
C26 C31 C32 . . 122.0(6) ?
N5 C32 N6 . . 111.5(10) ?
N5 C32 C31 . . 126.4(10) ?
N6 C32 C31 . . 121.9(9) ?
N5 C32 Zr2 . . 58.9(6) ?
N6 C32 Zr2 . . 55.5(6) ?
C31 C32 Zr2 . . 160.7(7) ?
N6 C33 C34 . . 106.4(9) ?
N6 C33 H33A . . 110.4 ?
C34 C33 H33A . . 110.4 ?
N6 C33 H33B . . 110.4 ?
C34 C33 H33B . . 110.4 ?
H33A C33 H33B . . 108.6 ?
N7 C34 C33 . . 109.7(10) ?
N7 C34 H34A . . 109.7 ?
C33 C34 H34A . . 109.7 ?
N7 C34 H34B . . 109.7 ?
C33 C34 H34B . . 109.7 ?
H34A C34 H34B . . 108.2 ?
C40 C35 C36 . . 121.0(13) ?
C40 C35 N7 . . 121.5(12) ?
C36 C35 N7 . . 117.4(11) ?
C37 C36 C35 . . 116.7(14) ?
C37 C36 H36 . . 121.6 ?
C35 C36 H36 . . 121.6 ?
C38 C37 C36 . . 123.1(16) ?
C38 C37 H37 . . 118.4 ?
C36 C37 H37 . . 118.4 ?
C37 C38 C39 . . 118.3(16) ?
C37 C38 H38 . . 120.9 ?
C39 C38 H38 . . 120.9 ?
C40 C39 C38 . . 121.0(17) ?
C40 C39 H39 . . 119.5 ?
C38 C39 H39 . . 119.5 ?
C35 C40 C39 . . 119.7(16) ?
C35 C40 H40 . . 120.2 ?
C39 C40 H40 . . 120.2 ?
N8 C41 C42 . . 176.2(13) ?
C43 C42 C47 . . 120.0 ?
C43 C42 C41 . . 122.3(7) ?
C47 C42 C41 . . 117.6(7) ?
C42 C43 C44 . . 120.0 ?
C42 C43 H43 . . 120.0 ?
C44 C43 H43 . . 120.0 ?
C45 C44 C43 . . 120.0 ?
C45 C44 H44 . . 120.0 ?
C43 C44 H44 . . 120.0 ?
C46 C45 C44 . . 120.0 ?
C46 C45 H45 . . 120.0 ?
C44 C45 H45 . . 120.0 ?
C47 C46 C45 . . 120.0 ?
C47 C46 H46 . . 120.0 ?
C45 C46 H46 . . 120.0 ?
C46 C47 C42 . . 120.0 ?
C46 C47 H47 . . 120.0 ?
C42 C47 H47 . . 120.0 ?
Si2 C48 H48A . . 109.5 ?
Si2 C48 H48B . . 109.5 ?
H48A C48 H48B . . 109.5 ?
Si2 C48 H48C . . 109.5 ?
H48A C48 H48C . . 109.5 ?
H48B C48 H48C . . 109.5 ?
Si2 C49 H49A . . 109.5 ?
Si2 C49 H49B . . 109.5 ?
H49A C49 H49B . . 109.5 ?
Si2 C49 H49C . . 109.5 ?
H49A C49 H49C . . 109.5 ?
H49B C49 H49C . . 109.5 ?
Si2 C50 H50A . . 109.5 ?
Si2 C50 H50B . . 109.5 ?
H50A C50 H50B . . 109.5 ?
Si2 C50 H50C . . 109.5 ?
H50A C50 H50C . . 109.5 ?
H50B C50 H50C . . 109.5 ?

loop_
_geom_bond_atom_site_label_1
_geom_bond_atom_site_label_2
_geom_bond_site_symmetry_2
_geom_bond_distance
_geom_bond_publ_flag
Zr1 N2 . 2.159(9) ?
Zr1 N1 . 2.200(10) ?
Zr1 N4 . 2.328(9) ?
Zr1 Cl1 . 2.415(4) ?
Zr1 Cl3 . 2.422(4) ?
Zr1 Cl2 . 2.466(3) ?
Zr1 N3 . 2.496(10) ?
Zr1 C7 . 2.592(12) ?
Zr2 N6 . 2.135(9) ?
Zr2 N5 . 2.216(10) ?
Zr2 N8 . 2.351(11) ?
Zr2 Cl4 . 2.426(3) ?
Zr2 Cl6 . 2.433(3) ?
Zr2 Cl5 . 2.464(3) ?
Zr2 N7 . 2.470(9) ?
Zr2 C32 . 2.587(12) ?
N1 C7 . 1.303(14) ?
N1 Si1 . 1.758(11) ?
N2 C7 . 1.334(14) ?
N2 C8 . 1.421(14) ?
N3 C10 . 1.446(16) ?
N3 C9 . 1.477(15) ?
N3 H3A . 0.8800 ?
N4 C16 . 1.118(14) ?
N5 C32 . 1.309(14) ?
N5 Si2 . 1.744(10) ?
N6 C32 . 1.332(14) ?
N6 C33 . 1.430(14) ?
N7 C35 . 1.451(15) ?
N7 C34 . 1.471(15) ?
N7 H7A . 0.8800 ?
N8 C41 . 1.125(16) ?
Si1 C25 . 1.814(15) ?
Si1 C24 . 1.854(15) ?
Si1 C23 . 1.856(16) ?
Si2 C50 . 1.817(15) ?
Si2 C48 . 1.829(14) ?
Si2 C49 . 1.863(14) ?
C1 C2 . 1.3900 ?
C1 C6 . 1.3900 ?
C1 H1 . 0.9500 ?
C2 C3 . 1.3900 ?
C2 H2 . 0.9500 ?
C3 C4 . 1.3900 ?
C3 H3 . 0.9500 ?
C4 C5 . 1.3900 ?
C4 H4 . 0.9500 ?
C5 C6 . 1.3900 ?
C5 H5 . 0.9500 ?
C6 C7 . 1.458(13) ?
C8 C9 . 1.482(16) ?
C8 H8A . 0.9900 ?
C8 H8B . 0.9900 ?
C9 H9A . 0.9900 ?
C9 H9B . 0.9900 ?
C10 C11 . 1.34(2) ?
C10 C15 . 1.420(18) ?
C11 C12 . 1.36(2) ?
C11 H11 . 0.9500 ?
C12 C13 . 1.40(3) ?
C12 H12 . 0.9500 ?
C13 C14 . 1.32(3) ?
C13 H13 . 0.9500 ?
C14 C15 . 1.37(2) ?
C14 H14 . 0.9500 ?
C15 H15 . 0.9500 ?
C16 C17 . 1.389(13) ?
C17 C18 . 1.3900 ?
C17 C22 . 1.3900 ?
C18 C19 . 1.3900 ?
C18 H18 . 0.9500 ?
C19 C20 . 1.3900 ?
C19 H19 . 0.9500 ?
C20 C21 . 1.3900 ?
C20 H20 . 0.9500 ?
C21 C22 . 1.3900 ?
C21 H21 . 0.9500 ?
C22 H22 . 0.9500 ?
C23 H23A . 0.9800 ?
C23 H23B . 0.9800 ?
C23 H23C . 0.9800 ?
C24 H24A . 0.9800 ?
C24 H24B . 0.9800 ?
C24 H24C . 0.9800 ?
C25 H25A . 0.9800 ?
C25 H25B . 0.9800 ?
C25 H25C . 0.9800 ?
C26 C27 . 1.3900 ?
C26 C31 . 1.3900 ?
C26 H26 . 0.9500 ?
C27 C28 . 1.3900 ?
C27 H27 . 0.9500 ?
C28 C29 . 1.3900 ?
C28 H28 . 0.9500 ?
C29 C30 . 1.3900 ?
C29 H29 . 0.9500 ?
C30 C31 . 1.3900 ?
C30 H30 . 0.9500 ?
C31 C32 . 1.466(13) ?
C33 C34 . 1.487(16) ?
C33 H33A . 0.9900 ?
C33 H33B . 0.9900 ?
C34 H34A . 0.9900 ?
C34 H34B . 0.9900 ?
C35 C40 . 1.356(18) ?
C35 C36 . 1.406(18) ?
C36 C37 . 1.39(2) ?
C36 H36 . 0.9500 ?
C37 C38 . 1.33(2) ?
C37 H37 . 0.9500 ?
C38 C39 . 1.40(3) ?
C38 H38 . 0.9500 ?
C39 C40 . 1.36(2) ?
C39 H39 . 0.9500 ?
C40 H40 . 0.9500 ?
C41 C42 . 1.399(15) ?
C42 C43 . 1.3900 ?
C42 C47 . 1.3900 ?
C43 C44 . 1.3900 ?
C43 H43 . 0.9500 ?
C44 C45 . 1.3900 ?
C44 H44 . 0.9500 ?
C45 C46 . 1.3900 ?
C45 H45 . 0.9500 ?
C46 C47 . 1.3900 ?
C46 H46 . 0.9500 ?
C47 H47 . 0.9500 ?
C48 H48A . 0.9800 ?
C48 H48B . 0.9800 ?
C48 H48C . 0.9800 ?
C49 H49A . 0.9800 ?
C49 H49B . 0.9800 ?
C49 H49C . 0.9800 ?
C50 H50A . 0.9800 ?
C50 H50B . 0.9800 ?
C50 H50C . 0.9800 ?

loop_
_geom_hbond_atom_site_label_D
_geom_hbond_atom_site_label_H
_geom_hbond_atom_site_label_A
_geom_hbond_site_symmetry_A
_geom_hbond_distance_DH
_geom_hbond_distance_HA
_geom_hbond_distance_DA
_geom_hbond_angle_DHA
C40 H40 Cl6 . 0.95 2.83 3.466(16) 125.1
C34 H34A Cl6 . 0.99 2.99 3.525(13) 115.0
C9 H9B Cl3 . 0.99 2.85 3.404(13) 116.4
N7 H7A Cl4 . 0.88 2.70 3.267(10) 123.3
N7 H7A Cl2 . 0.88 2.84 3.467(10) 129.1
N3 H3A Cl5 1_545 0.88 2.98 3.516(10) 120.8
N3 H3A Cl1 . 0.88 2.74 3.316(11) 123.9

loop_
_geom_torsion_atom_site_label_1
_geom_torsion_atom_site_label_2
_geom_torsion_atom_site_label_3
_geom_torsion_atom_site_label_4
_geom_torsion_site_symmetry_1
_geom_torsion_site_symmetry_2
_geom_torsion_site_symmetry_3
_geom_torsion_site_symmetry_4
_geom_torsion
_geom_torsion_publ_flag
C7 N1 Si1 C25 . . . . -104.3(12) ?
Zr1 N1 Si1 C25 . . . . 75.2(10) ?
C7 N1 Si1 C24 . . . . 19.2(13) ?
Zr1 N1 Si1 C24 . . . . -161.3(9) ?
C7 N1 Si1 C23 . . . . 134.2(12) ?
Zr1 N1 Si1 C23 . . . . -46.3(11) ?
C32 N5 Si2 C50 . . . . 103.1(12) ?
Zr2 N5 Si2 C50 . . . . -68.9(10) ?
C32 N5 Si2 C48 . . . . -135.7(11) ?
Zr2 N5 Si2 C48 . . . . 52.3(10) ?
C32 N5 Si2 C49 . . . . -19.4(13) ?
Zr2 N5 Si2 C49 . . . . 168.7(8) ?
C6 C1 C2 C3 . . . . 0.0 ?
C1 C2 C3 C4 . . . . 0.0 ?
C2 C3 C4 C5 . . . . 0.0 ?
C3 C4 C5 C6 . . . . 0.0 ?
C4 C5 C6 C1 . . . . 0.0 ?
C4 C5 C6 C7 . . . . 179.7(9) ?
C2 C1 C6 C5 . . . . 0.0 ?
C2 C1 C6 C7 . . . . -179.7(9) ?
Si1 N1 C7 N2 . . . . -162.1(9) ?
Zr1 N1 C7 N2 . . . . 18.2(10) ?
Si1 N1 C7 C6 . . . . 23.3(19) ?
Zr1 N1 C7 C6 . . . . -156.4(11) ?
Si1 N1 C7 Zr1 . . . . 179.7(12) ?
C8 N2 C7 N1 . . . . -167.3(11) ?
Zr1 N2 C7 N1 . . . . -18.6(11) ?
C8 N2 C7 C6 . . . . 7.7(18) ?
Zr1 N2 C7 C6 . . . . 156.4(9) ?
C8 N2 C7 Zr1 . . . . -148.7(14) ?
C5 C6 C7 N1 . . . . -126.5(11) ?
C1 C6 C7 N1 . . . . 53.2(15) ?
C5 C6 C7 N2 . . . . 59.4(13) ?
C1 C6 C7 N2 . . . . -121.0(10) ?
C5 C6 C7 Zr1 . . . . 134.3(19) ?
C1 C6 C7 Zr1 . . . . -46(3) ?
C7 N2 C8 C9 . . . . 138.0(12) ?
Zr1 N2 C8 C9 . . . . 0.5(14) ?
C10 N3 C9 C8 . . . . 171.7(10) ?
Zr1 N3 C9 C8 . . . . -48.4(11) ?
N2 C8 C9 N3 . . . . 33.9(13) ?
C9 N3 C10 C11 . . . . 55.8(16) ?
Zr1 N3 C10 C11 . . . . -75.6(15) ?
C9 N3 C10 C15 . . . . -123.5(12) ?
Zr1 N3 C10 C15 . . . . 105.0(11) ?
C15 C10 C11 C12 . . . . 1(2) ?
N3 C10 C11 C12 . . . . -177.9(13) ?
C10 C11 C12 C13 . . . . 0(3) ?
C11 C12 C13 C14 . . . . -3(3) ?
C12 C13 C14 C15 . . . . 4(3) ?
C13 C14 C15 C10 . . . . -2(2) ?
C11 C10 C15 C14 . . . . -1(2) ?
N3 C10 C15 C14 . . . . 178.8(11) ?
C16 C17 C18 C19 . . . . 177.3(8) ?
C22 C17 C18 C19 . . . . 0.0 ?
C17 C18 C19 C20 . . . . 0.0 ?
C18 C19 C20 C21 . . . . 0.0 ?
C19 C20 C21 C22 . . . . 0.0 ?
C20 C21 C22 C17 . . . . 0.0 ?
C16 C17 C22 C21 . . . . -177.2(8) ?
C18 C17 C22 C21 . . . . 0.0 ?
C31 C26 C27 C28 . . . . 0.0 ?
C26 C27 C28 C29 . . . . 0.0 ?
C27 C28 C29 C30 . . . . 0.0 ?
C28 C29 C30 C31 . . . . 0.0 ?
C29 C30 C31 C26 . . . . 0.0 ?
C29 C30 C31 C32 . . . . 177.8(7) ?
C27 C26 C31 C30 . . . . 0.0 ?
C27 C26 C31 C32 . . . . -177.7(7) ?
Si2 N5 C32 N6 . . . . 166.8(8) ?
Zr2 N5 C32 N6 . . . . -18.3(9) ?
Si2 N5 C32 C31 . . . . -17.2(17) ?
Zr2 N5 C32 C31 . . . . 157.6(10) ?
Si2 N5 C32 Zr2 . . . . -174.8(11) ?
C33 N6 C32 N5 . . . . 169.7(10) ?
Zr2 N6 C32 N5 . . . . 19.1(10) ?
C33 N6 C32 C31 . . . . -6.5(17) ?
Zr2 N6 C32 C31 . . . . -157.1(9) ?
C33 N6 C32 Zr2 . . . . 150.6(12) ?
C30 C31 C32 N5 . . . . -51.0(13) ?
C26 C31 C32 N5 . . . . 126.8(10) ?
C30 C31 C32 N6 . . . . 124.6(9) ?
C26 C31 C32 N6 . . . . -57.7(12) ?
C30 C31 C32 Zr2 . . . . 49(2) ?
C26 C31 C32 Zr2 . . . . -133.7(19) ?
C32 N6 C33 C34 . . . . -132.6(11) ?
Zr2 N6 C33 C34 . . . . 7.4(13) ?
C35 N7 C34 C33 . . . . -175.8(9) ?
Zr2 N7 C34 C33 . . . . 47.6(10) ?
N6 C33 C34 N7 . . . . -37.1(12) ?
C34 N7 C35 C40 . . . . -56.7(14) ?
Zr2 N7 C35 C40 . . . . 72.6(14) ?
C34 N7 C35 C36 . . . . 126.7(12) ?
Zr2 N7 C35 C36 . . . . -104.0(11) ?
C40 C35 C36 C37 . . . . 1(2) ?
N7 C35 C36 C37 . . . . 177.6(12) ?
C35 C36 C37 C38 . . . . -3(2) ?
C36 C37 C38 C39 . . . . 5(3) ?
C37 C38 C39 C40 . . . . -4(3) ?
C36 C35 C40 C39 . . . . 0(2) ?
N7 C35 C40 C39 . . . . -176.6(13) ?
C38 C39 C40 C35 . . . . 1(3) ?
C47 C42 C43 C44 . . . . 0.0 ?
C41 C42 C43 C44 . . . . 175.6(8) ?
C42 C43 C44 C45 . . . . 0.0 ?
C43 C44 C45 C46 . . . . 0.0 ?
C44 C45 C46 C47 . . . . 0.0 ?
C45 C46 C47 C42 . . . . 0.0 ?
C43 C42 C47 C46 . . . . 0.0 ?
C41 C42 C47 C46 . . . . -175.8(8) ?

_cod_database_fobs_code 1559271
